data_7047290
loop_
_publ_author_name
'Proch\'azkov\'a, So\<na'
'Kub\'i\<cek, Vojt\<ech'
'Kotek, Jan'
'V\'agner, Adrienn'
'Notni, Johannes'
'Hermann, Petr'

_publ_section_title
;
 Lanthanide(iii) complexes of monophosphinate/monophosphonate
 DOTA-analogues: effects of the substituents on the formation rate and
 radiolabelling yield.
;
_journal_issue 37
_journal_name_full 'Dalton transactions (Cambridge, England : 2003)'
_journal_page_first 13006
_journal_page_last 13015
_journal_paper_doi 10.1039/c8dt02608d
_journal_volume 47
_journal_year 2018
_chemical_compound_source 'synthesized by the authors'
_chemical_formula_moiety 'C14 H26 N4 O5, 2Cl, 2(H2 O)'
_chemical_formula_sum 'C14 H30 Cl2 N4 O7'
_chemical_formula_weight 437.32
_space_group_crystal_system orthorhombic
_space_group_IT_number 19
_space_group_name_Hall 'P 2ac 2ab'
_space_group_name_H-M_alt 'P 21 21 21'
_symmetry_space_group_name_Hall 'P 2ac 2ab'
_symmetry_space_group_name_H-M 'P 21 21 21'
_atom_sites_solution_hydrogens mixed
_atom_sites_solution_primary direct
_atom_sites_solution_secondary difmap
_audit_creation_method SHELXL-2014/7
_audit_update_record
;
2018-08-03 deposited with the CCDC.
2018-08-14 downloaded from the CCDC.
;
_cell_angle_alpha 90
_cell_angle_beta 90
_cell_angle_gamma 90
_cell_formula_units_Z 4
_cell_length_a 9.7430(4)
_cell_length_b 10.3130(5)
_cell_length_c 21.7340(10)
_cell_measurement_reflns_used 6746
_cell_measurement_temperature 150(2)
_cell_measurement_theta_max 26.02
_cell_measurement_theta_min 1.00
_cell_volume 2183.82(17)
_computing_cell_refinement 'COLLECT and DENZO'
_computing_data_collection 'COLLECT (Hooft, 1998) and DENZO (Otwinowski & Minor, 1997)'
_computing_data_reduction 'COLLECT and DENZO'
_computing_molecular_graphics 'Mercury 3.10 (CCDC, 2017)'
_computing_publication_material 'SHELXL-2014/7 (Sheldrick, 2014)'
_computing_structure_refinement 'SHELXL-2014/7 (Sheldrick, 2014)'
_computing_structure_solution 'SIR92 (Altomare et al., 1994)'
_diffrn_ambient_temperature 150(2)
_diffrn_detector_area_resol_mean 9.091
_diffrn_measured_fraction_theta_full 0.990
_diffrn_measured_fraction_theta_max 0.989
_diffrn_measurement_device_type 'Nonius KappaCCD area detector'
_diffrn_measurement_method '\f and \w scans to fill the Ewald sphere'
_diffrn_radiation_monochromator graphite
_diffrn_radiation_source 'fine-focus sealed tube'
_diffrn_radiation_type MoK\a
_diffrn_radiation_wavelength 0.71073
_diffrn_reflns_av_R_equivalents 0.0000
_diffrn_reflns_av_unetI/netI 0.0565
_diffrn_reflns_Laue_measured_fraction_full 0.990
_diffrn_reflns_Laue_measured_fraction_max 0.989
_diffrn_reflns_number 4220
_diffrn_reflns_point_group_measured_fraction_full 0.994
_diffrn_reflns_point_group_measured_fraction_max 0.993
_diffrn_reflns_theta_full 25.242
_diffrn_reflns_theta_max 26.021
_diffrn_reflns_theta_min 3.025
_diffrn_standards_number 0
_exptl_absorpt_coefficient_mu 0.337
_exptl_absorpt_correction_type none
_exptl_crystal_colour colourless
_exptl_crystal_density_diffrn 1.330
_exptl_crystal_description prism
_exptl_crystal_F_000 928
_exptl_crystal_size_max 0.500
_exptl_crystal_size_mid 0.200
_exptl_crystal_size_min 0.200
_refine_diff_density_max 0.321
_refine_diff_density_min -0.180
_refine_diff_density_rms 0.048
_refine_ls_abs_structure_details
;
 Refined as an inversion twin.
;
_refine_ls_abs_structure_Flack 0.58(10)
_refine_ls_extinction_coef 0.010(2)
_refine_ls_extinction_expression Fc^*^=kFc[1+0.001xFc^2^\l^3^/sin(2\q)]^-1/4^
_refine_ls_extinction_method 'SHELXL-2014/7 (Sheldrick 2014'
_refine_ls_goodness_of_fit_ref 1.067
_refine_ls_hydrogen_treatment mixed
_refine_ls_matrix_type full
_refine_ls_number_parameters 277
_refine_ls_number_reflns 4220
_refine_ls_number_restraints 2
_refine_ls_restrained_S_all 1.067
_refine_ls_R_factor_all 0.0620
_refine_ls_R_factor_gt 0.0439
_refine_ls_shift/su_max 0.013
_refine_ls_shift/su_mean 0.001
_refine_ls_structure_factor_coef Fsqd
_refine_ls_weighting_details 'w=1/[\s^2^(Fo^2^)+(0.0344P)^2^+0.6622P] where P=(Fo^2^+2Fc^2^)/3'
_refine_ls_weighting_scheme calc
_refine_ls_wR_factor_gt 0.0980
_refine_ls_wR_factor_ref 0.1080
_reflns_Friedel_coverage 0.758
_reflns_Friedel_fraction_full 1.000
_reflns_Friedel_fraction_max 0.999
_reflns_number_gt 3435
_reflns_number_total 4220
_reflns_threshold_expression 'I > 2\s(I)'
_cod_data_source_file c8dt02608d2.cif
_cod_data_source_block man3
_cod_depositor_comments 'Adding full bibliography for 7047290--7047292.cif.'
_cod_database_code 7047290
_shelx_shelxl_version_number 2014/7
_shelx_space_group_comment
;
The symmetry employed for this shelxl refinement is uniquely defined
by the following loop, which should always be used as a source of
symmetry information in preference to the above space-group names.
They are only intended as comments.
;
_shelx_estimated_absorpt_t_min 0.849
_shelx_estimated_absorpt_t_max 0.936

loop_
_space_group_symop_operation_xyz
'x, y, z'
'-x+1/2, -y, z+1/2'
'x+1/2, -y+1/2, -z'
'-x, y+1/2, -z+1/2'

loop_
_atom_site_label
_atom_site_type_symbol
_atom_site_fract_x
_atom_site_fract_y
_atom_site_fract_z
_atom_site_U_iso_or_equiv
_atom_site_adp_type
_atom_site_occupancy
_atom_site_site_symmetry_order
_atom_site_calc_flag
_atom_site_refinement_flags_posn
_atom_site_refinement_flags_adp
N1 N 0.1906(3) -0.1016(3) 0.45626(15) 0.0396(7) Uani 1 1 d . .
H11 H 0.210(5) -0.176(5) 0.470(2) 0.059(14) Uiso 1 1 d . .
C2 C 0.2249(4) -0.1132(4) 0.38831(18) 0.0430(9) Uani 1 1 d . .
H21 H 0.2069 -0.2036 0.3753 0.052 Uiso 1 1 calc R U
H22 H 0.1615 -0.0565 0.3650 0.052 Uiso 1 1 calc R U
C3 C 0.3702(4) -0.0788(4) 0.3703(2) 0.0441(10) Uani 1 1 d . .
H31 H 0.4345 -0.1139 0.4013 0.053 Uiso 1 1 calc R U
H32 H 0.3920 -0.1194 0.3302 0.053 Uiso 1 1 calc R U
N4 N 0.3892(3) 0.0629(3) 0.36555(15) 0.0358(7) Uani 1 1 d . .
C5 C 0.3343(4) 0.1134(4) 0.30703(17) 0.0385(8) Uani 1 1 d . .
H51 H 0.2398 0.0804 0.3013 0.046 Uiso 1 1 calc R U
H52 H 0.3910 0.0798 0.2727 0.046 Uiso 1 1 calc R U
C6 C 0.3319(4) 0.2600(4) 0.30387(17) 0.0375(8) Uani 1 1 d . .
H61 H 0.4275 0.2921 0.3015 0.045 Uiso 1 1 calc R U
H62 H 0.2844 0.2866 0.2657 0.045 Uiso 1 1 calc R U
N7 N 0.2618(3) 0.3232(3) 0.35799(14) 0.0328(7) Uani 1 1 d . .
H71 H 0.299(4) 0.289(4) 0.3916(18) 0.029(9) Uiso 1 1 d . .
C8 C 0.1084(4) 0.2944(4) 0.35988(18) 0.0387(9) Uani 1 1 d . .
H81 H 0.0579 0.3663 0.3399 0.046 Uiso 1 1 calc R U
H82 H 0.0897 0.2142 0.3363 0.046 Uiso 1 1 calc R U
C9 C 0.0567(4) 0.2778(4) 0.42513(19) 0.0408(9) Uani 1 1 d . .
H91 H 0.0959 0.3468 0.4515 0.049 Uiso 1 1 calc R U
H92 H -0.0445 0.2869 0.4257 0.049 Uiso 1 1 calc R U
N10 N 0.0947(3) 0.1506(3) 0.45006(14) 0.0372(7) Uani 1 1 d . .
C11 C -0.0066(4) 0.0472(4) 0.44131(19) 0.0421(9) Uani 1 1 d . .
H111 H -0.0268 0.0389 0.3968 0.050 Uiso 1 1 calc R U
H112 H -0.0928 0.0719 0.4624 0.050 Uiso 1 1 calc R U
C12 C 0.0401(4) -0.0832(4) 0.4656(2) 0.0444(10) Uani 1 1 d . .
H121 H 0.0186 -0.0893 0.5100 0.053 Uiso 1 1 calc R U
H122 H -0.0104 -0.1531 0.4440 0.053 Uiso 1 1 calc R U
C20 C 0.2637(4) 0.0014(4) 0.49198(17) 0.0415(9) Uani 1 1 d . .
H201 H 0.2458 -0.0115 0.5364 0.050 Uiso 1 1 calc R U
H202 H 0.3637 -0.0074 0.4852 0.050 Uiso 1 1 calc R U
C21 C 0.2200(4) 0.1351(4) 0.47419(16) 0.0368(8) Uani 1 1 d . .
O211 O 0.3003(3) 0.2265(3) 0.48107(12) 0.0469(7) Uani 1 1 d . .
C30 C 0.5305(4) 0.1023(4) 0.37830(18) 0.0399(9) Uani 1 1 d . .
H302 H 0.5586 0.0640 0.4181 0.048 Uiso 1 1 calc R U
H301 H 0.5324 0.1978 0.3831 0.048 Uiso 1 1 calc R U
C31 C 0.6351(4) 0.0649(4) 0.3304(2) 0.0459(10) Uani 1 1 d . .
O311 O 0.7499(3) 0.1316(5) 0.33681(19) 0.0757(12) Uani 1 1 d . .
H311 H 0.799(7) 0.098(7) 0.315(3) 0.10(3) Uiso 1 1 d . .
O312 O 0.6181(3) -0.0153(4) 0.29100(18) 0.0747(11) Uani 1 1 d . .
C40 C 0.2837(4) 0.4662(4) 0.35720(18) 0.0414(9) Uani 1 1 d . .
H401 H 0.2230 0.5073 0.3881 0.050 Uiso 1 1 calc R U
H402 H 0.2584 0.5007 0.3162 0.050 Uiso 1 1 calc R U
C41 C 0.4316(4) 0.5011(4) 0.37115(18) 0.0429(9) Uani 1 1 d . .
O411 O 0.4546(4) 0.6230(3) 0.35696(17) 0.0616(9) Uani 1 1 d . .
H411 H 0.534(6) 0.642(6) 0.365(3) 0.08(2) Uiso 1 1 d . .
O412 O 0.5099(3) 0.4295(3) 0.39568(17) 0.0614(9) Uani 1 1 d . .
Cl1 Cl 0.17778(12) -0.38533(10) 0.49748(5) 0.0565(3) Uani 1 1 d . .
Cl2 Cl 0.98300(11) 0.01841(13) 0.26136(5) 0.0600(4) Uani 1 1 d . .
O1W O 0.6911(4) 0.7050(4) 0.3906(2) 0.0694(10) Uani 1 1 d . .
H11W H 0.744(7) 0.729(7) 0.364(3) 0.10(2) Uiso 1 1 d . .
H12W H 0.688(8) 0.774(8) 0.419(4) 0.13(3) Uiso 1 1 d . .
O2W O 0.9231(5) 0.7488(5) 0.3257(2) 0.0952(14) Uani 1 1 d D .
H21W H 0.964(7) 0.676(5) 0.308(3) 0.114 Uiso 1 1 d D U
H22W H 0.951(10) 0.831(5) 0.310(5) 0.20(5) Uiso 1 1 d D .

loop_
_atom_site_aniso_label
_atom_site_aniso_U_11
_atom_site_aniso_U_22
_atom_site_aniso_U_33
_atom_site_aniso_U_23
_atom_site_aniso_U_13
_atom_site_aniso_U_12
N1 0.0439(18) 0.0281(18) 0.0467(18) 0.0061(14) 0.0017(15) 0.0008(15)
C2 0.051(2) 0.031(2) 0.047(2) -0.0036(18) 0.0065(18) -0.0012(19)
C3 0.048(2) 0.029(2) 0.055(2) 0.0023(18) 0.0064(19) 0.0053(17)
N4 0.0345(16) 0.0321(17) 0.0409(17) 0.0011(14) 0.0023(14) 0.0014(13)
C5 0.043(2) 0.034(2) 0.0383(19) -0.0044(17) 0.0008(16) 0.0009(18)
C6 0.043(2) 0.036(2) 0.0334(19) 0.0007(15) 0.0029(17) -0.0007(17)
N7 0.0384(16) 0.0288(17) 0.0312(16) 0.0040(13) -0.0030(14) -0.0029(13)
C8 0.0389(19) 0.035(2) 0.042(2) 0.0047(17) -0.0018(17) 0.0007(17)
C9 0.042(2) 0.033(2) 0.047(2) 0.0011(18) 0.0060(18) 0.0068(17)
N10 0.0399(17) 0.0321(17) 0.0395(17) 0.0050(13) 0.0018(14) 0.0002(13)
C11 0.0373(19) 0.039(2) 0.050(2) 0.0010(18) 0.0030(17) -0.0025(17)
C12 0.042(2) 0.040(2) 0.050(2) 0.0031(18) 0.0083(18) -0.0062(18)
C20 0.047(2) 0.037(2) 0.040(2) 0.0042(18) -0.0065(17) -0.0023(17)
C21 0.046(2) 0.035(2) 0.0295(17) 0.0012(16) -0.0003(16) -0.0026(18)
O211 0.0582(16) 0.0390(16) 0.0436(16) -0.0010(12) -0.0105(13) -0.0123(14)
C30 0.042(2) 0.037(2) 0.041(2) -0.0006(17) -0.0015(17) 0.0025(18)
C31 0.037(2) 0.049(3) 0.052(2) -0.003(2) -0.0012(18) 0.0023(18)
O311 0.0440(19) 0.104(3) 0.079(3) -0.035(3) 0.0112(17) -0.017(2)
O312 0.0538(18) 0.080(3) 0.091(3) -0.043(2) 0.0218(17) -0.0093(18)
C40 0.052(2) 0.029(2) 0.043(2) -0.0008(17) -0.0020(18) 0.0012(17)
C41 0.064(2) 0.026(2) 0.038(2) 0.0007(17) -0.0089(19) -0.008(2)
O411 0.071(2) 0.0364(18) 0.078(2) 0.0086(16) -0.0074(19) -0.0111(17)
O412 0.0607(19) 0.0378(17) 0.086(2) -0.0016(16) -0.0187(18) -0.0061(15)
Cl1 0.0807(8) 0.0348(5) 0.0541(6) 0.0036(5) 0.0079(6) 0.0012(5)
Cl2 0.0466(6) 0.0784(9) 0.0550(6) -0.0185(6) 0.0008(5) -0.0107(5)
O1W 0.068(2) 0.067(3) 0.073(2) -0.008(2) 0.008(2) -0.019(2)
O2W 0.096(3) 0.095(4) 0.095(3) -0.012(3) 0.023(2) -0.020(3)

loop_
_atom_type_symbol
_atom_type_description
_atom_type_scat_dispersion_real
_atom_type_scat_dispersion_imag
_atom_type_scat_source
C C 0.0033 0.0016 'International Tables Vol C Tables 4.2.6.8 and 6.1.1.4'
H H 0.0000 0.0000 'International Tables Vol C Tables 4.2.6.8 and 6.1.1.4'
N N 0.0061 0.0033 'International Tables Vol C Tables 4.2.6.8 and 6.1.1.4'
O O 0.0106 0.0060 'International Tables Vol C Tables 4.2.6.8 and 6.1.1.4'
Cl Cl 0.1484 0.1585 'International Tables Vol C Tables 4.2.6.8 and 6.1.1.4'

loop_
_geom_angle_atom_site_label_1
_geom_angle_atom_site_label_2
_geom_angle_atom_site_label_3
_geom_angle
C12 N1 C20 107.9(3)
C12 N1 C2 111.0(3)
C20 N1 C2 117.1(3)
C12 N1 H11 107(3)
C20 N1 H11 111(3)
C2 N1 H11 102(3)
C3 C2 N1 116.1(4)
C3 C2 H21 108.3
N1 C2 H21 108.3
C3 C2 H22 108.3
N1 C2 H22 108.3
H21 C2 H22 107.4
N4 C3 C2 111.6(3)
N4 C3 H31 109.3
C2 C3 H31 109.3
N4 C3 H32 109.3
C2 C3 H32 109.3
H31 C3 H32 108.0
C30 N4 C5 114.0(3)
C30 N4 C3 112.4(3)
C5 N4 C3 111.4(3)
N4 C5 C6 113.4(3)
N4 C5 H51 108.9
C6 C5 H51 108.9
N4 C5 H52 108.9
C6 C5 H52 108.9
H51 C5 H52 107.7
N7 C6 C5 113.8(3)
N7 C6 H61 108.8
C5 C6 H61 108.8
N7 C6 H62 108.8
C5 C6 H62 108.8
H61 C6 H62 107.7
C40 N7 C6 110.7(3)
C40 N7 C8 109.5(3)
C6 N7 C8 112.4(3)
C40 N7 H71 110(2)
C6 N7 H71 107(2)
C8 N7 H71 107(2)
C9 C8 N7 111.9(3)
C9 C8 H81 109.2
N7 C8 H81 109.2
C9 C8 H82 109.2
N7 C8 H82 109.2
H81 C8 H82 107.9
N10 C9 C8 111.3(3)
N10 C9 H91 109.4
C8 C9 H91 109.4
N10 C9 H92 109.4
C8 C9 H92 109.4
H91 C9 H92 108.0
C21 N10 C9 118.8(3)
C21 N10 C11 125.3(3)
C9 N10 C11 115.7(3)
N10 C11 C12 113.5(3)
N10 C11 H111 108.9
C12 C11 H111 108.9
N10 C11 H112 108.9
C12 C11 H112 108.9
H111 C11 H112 107.7
N1 C12 C11 111.2(3)
N1 C12 H121 109.4
C11 C12 H121 109.4
N1 C12 H122 109.4
C11 C12 H122 109.4
H121 C12 H122 108.0
C21 C20 N1 112.7(3)
C21 C20 H201 109.1
N1 C20 H201 109.1
C21 C20 H202 109.1
N1 C20 H202 109.1
H201 C20 H202 107.8
O211 C21 N10 122.3(4)
O211 C21 C20 119.5(3)
N10 C21 C20 118.1(3)
N4 C30 C31 115.8(3)
N4 C30 H302 108.3
C31 C30 H302 108.3
N4 C30 H301 108.3
C31 C30 H301 108.3
H302 C30 H301 107.4
O312 C31 O311 123.3(4)
O312 C31 C30 125.1(4)
O311 C31 C30 111.5(4)
C31 O311 H311 103(5)
N7 C40 C41 111.6(3)
N7 C40 H401 109.3
C41 C40 H401 109.3
N7 C40 H402 109.3
C41 C40 H402 109.3
H401 C40 H402 108.0
O412 C41 O411 126.2(4)
O412 C41 C40 123.6(4)
O411 C41 C40 110.0(4)
C41 O411 H411 110(4)
H11W O1W H12W 105(6)
H21W O2W H22W 116(8)

loop_
_geom_bond_atom_site_label_1
_geom_bond_atom_site_label_2
_geom_bond_distance
N1 C12 1.492(5)
N1 C20 1.496(5)
N1 C2 1.519(5)
N1 H11 0.84(5)
C2 C3 1.511(5)
C2 H21 0.9900
C2 H22 0.9900
C3 N4 1.476(5)
C3 H31 0.9900
C3 H32 0.9900
N4 C30 1.462(5)
N4 C5 1.475(5)
C5 C6 1.513(5)
C5 H51 0.9900
C5 H52 0.9900
C6 N7 1.508(5)
C6 H61 0.9900
C6 H62 0.9900
N7 C40 1.491(5)
N7 C8 1.525(5)
N7 H71 0.89(4)
C8 C9 1.515(5)
C8 H81 0.9900
C8 H82 0.9900
C9 N10 1.467(5)
C9 H91 0.9900
C9 H92 0.9900
N10 C21 1.338(5)
N10 C11 1.466(5)
C11 C12 1.514(6)
C11 H111 0.9900
C11 H112 0.9900
C12 H121 0.9900
C12 H122 0.9900
C20 C21 1.494(5)
C20 H201 0.9900
C20 H202 0.9900
C21 O211 1.235(5)
C30 C31 1.506(6)
C30 H302 0.9900
C30 H301 0.9900
C31 O312 1.203(5)
C31 O311 1.320(5)
O311 H311 0.75(7)
C40 C41 1.516(6)
C40 H401 0.9900
C40 H402 0.9900
C41 O412 1.188(5)
C41 O411 1.314(5)
O411 H411 0.82(6)
O1W H11W 0.81(7)
O1W H12W 0.95(8)
O2W H21W 0.94(3)
O2W H22W 0.95(3)
